data_2228796
loop_
_publ_author_name
'Muller, Alfred'

_publ_section_title
;
 Bis(2-methoxyphenyl)(phenyl)phosphine selenide
;
_journal_coeditor_code KP2295
_journal_issue 1
_journal_name_full 'Acta Crystallographica Section E'
_journal_page_first o89
_journal_paper_doi 10.1107/S1600536810051317
_journal_volume 67
_journal_year 2011
_chemical_formula_iupac 'C20 H19 O2 P Se'
_chemical_formula_moiety 'C20 H19 O2 P Se'
_chemical_formula_sum 'C20 H19 O2 P Se'
_chemical_formula_weight 401.28
_chemical_name_systematic
;
Bis(2-methoxyphenyl)(phenyl)phosphine selenide
;
_space_group_IT_number 14
_symmetry_cell_setting monoclinic
_symmetry_space_group_name_Hall '-P 2ybc'
_symmetry_space_group_name_H-M 'P 1 21/c 1'
_atom_sites_solution_hydrogens geom
_atom_sites_solution_primary direct
_atom_sites_solution_secondary difmap
_audit_creation_method 'WinGX routine CIF_UPDATE'
_cell_angle_alpha 90
_cell_angle_beta 104.8850(10)
_cell_angle_gamma 90
_cell_formula_units_Z 4
_cell_length_a 8.9552(4)
_cell_length_b 13.2737(6)
_cell_length_c 15.9593(6)
_cell_measurement_reflns_used 7311
_cell_measurement_temperature 100(2)
_cell_measurement_theta_max 28.66
_cell_measurement_theta_min 2.35
_cell_volume 1833.40(14)
_computing_cell_refinement 'SAINT-Plus (Bruker, 2004)'
_computing_data_collection 'APEX2 (Bruker, 2005)'
_computing_data_reduction 'SAINT-Plus and XPREP (Bruker, 2004)'
_computing_molecular_graphics 'DIAMOND (Brandenburg & Putz, 2005)'
_computing_publication_material 'WinGX (Farrugia, 1999)'
_computing_structure_refinement 'SHELXL97 (Sheldrick, 2008)'
_computing_structure_solution 'SIR97 (Altomare <i>et al.</i>, 1999)'
_diffrn_ambient_temperature 100(2)
_diffrn_detector_area_resol_mean 8.4
_diffrn_measured_fraction_theta_full 0.996
_diffrn_measured_fraction_theta_max 0.996
_diffrn_measurement_device_type
;
Bruker X8 APEXII 4K Kappa CCD
;
_diffrn_measurement_method '\w and \f'
_diffrn_radiation_monochromator graphite
_diffrn_radiation_type MoK\a
_diffrn_radiation_wavelength 0.71073
_diffrn_reflns_av_R_equivalents 0.0677
_diffrn_reflns_limit_h_max 12
_diffrn_reflns_limit_h_min -12
_diffrn_reflns_limit_k_max 18
_diffrn_reflns_limit_k_min -18
_diffrn_reflns_limit_l_max 21
_diffrn_reflns_limit_l_min -21
_diffrn_reflns_number 37384
_diffrn_reflns_theta_full 29.48
_diffrn_reflns_theta_max 29.48
_diffrn_reflns_theta_min 2.35
_diffrn_standards_decay_% 0
_diffrn_standards_interval_count 0
_diffrn_standards_interval_time 0
_diffrn_standards_number 0
_exptl_absorpt_coefficient_mu 2.144
_exptl_absorpt_correction_T_max 0.8821
_exptl_absorpt_correction_T_min 0.8142
_exptl_absorpt_correction_type multi-scan
_exptl_absorpt_process_details
;
(SADABS; Bruker, 2004)
;
_exptl_crystal_colour colourless
_exptl_crystal_density_diffrn 1.454
_exptl_crystal_density_method 'not measured'
_exptl_crystal_description Cuboid
_exptl_crystal_F_000 816
_exptl_crystal_size_max 0.1
_exptl_crystal_size_mid 0.07
_exptl_crystal_size_min 0.06
_refine_diff_density_max 0.664
_refine_diff_density_min -0.564
_refine_ls_extinction_method none
_refine_ls_goodness_of_fit_ref 1.053
_refine_ls_hydrogen_treatment constr
_refine_ls_matrix_type full
_refine_ls_number_parameters 219
_refine_ls_number_reflns 5078
_refine_ls_number_restraints 0
_refine_ls_restrained_S_all 1.053
_refine_ls_R_factor_all 0.0784
_refine_ls_R_factor_gt 0.0386
_refine_ls_shift/su_max 0.001
_refine_ls_shift/su_mean 0
_refine_ls_structure_factor_coef Fsqd
_refine_ls_weighting_details 'calc w=1/[\s^2^(Fo^2^)+(0.0352P)^2^+1.6670P] where P=(Fo^2^+2Fc^2^)/3'
_refine_ls_weighting_scheme calc
_refine_ls_wR_factor_ref 0.0961
_reflns_number_gt 3483
_reflns_number_total 5078
_reflns_threshold_expression >2sigma(I)
_cod_data_source_file kp2295.cif
_cod_data_source_block I
_cod_original_sg_symbol_H-M 'P 21/c'
_cod_database_code 2228796
_cod_database_fobs_code 2228796

loop_
_symmetry_equiv_pos_as_xyz
'x, y, z'
'-x, y+1/2, -z+1/2'
'-x, -y, -z'
'x, -y-1/2, z-1/2'

loop_
_atom_site_type_symbol
_atom_site_label
_atom_site_fract_x
_atom_site_fract_y
_atom_site_fract_z
_atom_site_U_iso_or_equiv
_atom_site_adp_type
_atom_site_calc_flag
_atom_site_refinement_flags
_atom_site_occupancy
_atom_site_disorder_assembly
_atom_site_disorder_group
P P1 0.79534(8) 0.29050(5) 0.06864(4) 0.02021(14) Uani d . 1 . .
Se Se1 0.73477(4) 0.42323(2) 0.125712(17) 0.02827(9) Uani d . 1 . .
C C11 0.6822(3) 0.27995(19) -0.04376(16) 0.0203(5) Uani d . 1 . .
C C12 0.7089(3) 0.2045(2) -0.09973(16) 0.0233(5) Uani d . 1 . .
C C13 0.6251(3) 0.2023(2) -0.18633(17) 0.0308(6) Uani d . 1 . .
H H13 0.6437 0.1511 -0.224 0.037 Uiso calc R 1 . .
C C14 0.5148(4) 0.2752(3) -0.21685(19) 0.0377(7) Uani d . 1 . .
H H14 0.4577 0.2739 -0.2759 0.045 Uiso calc R 1 . .
C C15 0.4862(3) 0.3496(2) -0.16343(18) 0.0338(7) Uani d . 1 . .
H H15 0.4095 0.399 -0.1854 0.041 Uiso calc R 1 . .
C C16 0.5697(3) 0.3522(2) -0.07726(16) 0.0248(6) Uani d . 1 . .
H H16 0.5499 0.4041 -0.0405 0.03 Uiso calc R 1 . .
O O1 0.8187(2) 0.13463(15) -0.06510(12) 0.0325(5) Uani d . 1 . .
C C1 0.8732(4) 0.0704(2) -0.1232(2) 0.0415(8) Uani d . 1 . .
H H1A 0.7933 0.0209 -0.1487 0.062 Uiso calc R 1 . .
H H1B 0.9668 0.0353 -0.0913 0.062 Uiso calc R 1 . .
H H1C 0.8967 0.1112 -0.1694 0.062 Uiso calc R 1 . .
C C21 0.7630(3) 0.17564(19) 0.12269(17) 0.0237(6) Uani d . 1 . .
C C22 0.8553(3) 0.1529(2) 0.20616(17) 0.0265(6) Uani d . 1 . .
C C23 0.8299(4) 0.0648(2) 0.2478(2) 0.0374(7) Uani d . 1 . .
H H23 0.8943 0.0484 0.3033 0.045 Uiso calc R 1 . .
C C24 0.7099(4) 0.0011(2) 0.2076(2) 0.0439(8) Uani d . 1 . .
H H24 0.6929 -0.0592 0.2359 0.053 Uiso calc R 1 . .
C C25 0.6152(4) 0.0241(2) 0.1272(2) 0.0400(8) Uani d . 1 . .
H H25 0.5316 -0.0189 0.1009 0.048 Uiso calc R 1 . .
C C26 0.6430(3) 0.1103(2) 0.08520(19) 0.0300(6) Uani d . 1 . .
H H26 0.5787 0.1254 0.0294 0.036 Uiso calc R 1 . .
O O2 0.9673(2) 0.22128(15) 0.24085(12) 0.0317(5) Uani d . 1 . .
C C2 1.0661(4) 0.2012(3) 0.32533(19) 0.0404(8) Uani d . 1 . .
H H2A 1.0043 0.1997 0.3679 0.061 Uiso calc R 1 . .
H H2B 1.1444 0.2543 0.3409 0.061 Uiso calc R 1 . .
H H2C 1.117 0.1359 0.3249 0.061 Uiso calc R 1 . .
C C31 0.9970(3) 0.2904(2) 0.06549(16) 0.0235(5) Uani d . 1 . .
C C32 1.0691(3) 0.3820(2) 0.05993(17) 0.0307(6) Uani d . 1 . .
H H32 1.0143 0.4433 0.0597 0.037 Uiso calc R 1 . .
C C33 1.2217(4) 0.3836(3) 0.0548(2) 0.0405(8) Uani d . 1 . .
H H33 1.2704 0.4461 0.0499 0.049 Uiso calc R 1 . .
C C34 1.3027(4) 0.2952(3) 0.05663(19) 0.0413(8) Uani d . 1 . .
H H34 1.407 0.2968 0.0532 0.05 Uiso calc R 1 . .
C C35 1.2326(4) 0.2042(3) 0.0634(2) 0.0387(7) Uani d . 1 . .
H H35 1.2887 0.1432 0.0648 0.046 Uiso calc R 1 . .
C C36 1.0799(3) 0.2014(2) 0.06837(18) 0.0302(6) Uani d . 1 . .
H H36 1.0321 0.1386 0.0737 0.036 Uiso calc R 1 . .

loop_
_atom_site_aniso_label
_atom_site_aniso_U_11
_atom_site_aniso_U_22
_atom_site_aniso_U_33
_atom_site_aniso_U_12
_atom_site_aniso_U_13
_atom_site_aniso_U_23
P1 0.0238(3) 0.0198(3) 0.0160(3) -0.0016(3) 0.0031(3) 0.0015(2)
Se1 0.04196(18) 0.02334(14) 0.02004(13) 0.00041(13) 0.00894(11) -0.00166(11)
C11 0.0204(13) 0.0229(12) 0.0172(12) -0.0029(10) 0.0042(10) 0.0016(10)
C12 0.0245(14) 0.0251(13) 0.0207(13) -0.0018(11) 0.0066(11) 0.0018(10)
C13 0.0346(16) 0.0380(16) 0.0201(13) -0.0036(13) 0.0075(12) -0.0070(12)
C14 0.0349(17) 0.055(2) 0.0203(14) 0.0018(15) 0.0012(12) -0.0016(14)
C15 0.0277(15) 0.0454(18) 0.0257(14) 0.0090(13) 0.0021(12) 0.0057(13)
C16 0.0237(14) 0.0315(14) 0.0197(12) 0.0023(11) 0.0066(10) 0.0019(11)
O1 0.0420(12) 0.0289(11) 0.0252(10) 0.0084(9) 0.0059(9) -0.0014(8)
C1 0.054(2) 0.0318(16) 0.0398(18) 0.0110(15) 0.0138(15) -0.0044(14)
C21 0.0283(15) 0.0211(12) 0.0219(13) -0.0011(10) 0.0068(11) 0.0023(10)
C22 0.0294(15) 0.0259(14) 0.0240(13) -0.0015(12) 0.0062(11) 0.0026(11)
C23 0.0465(19) 0.0331(16) 0.0324(16) 0.0027(14) 0.0097(14) 0.0134(13)
C24 0.064(2) 0.0269(15) 0.0427(19) -0.0082(16) 0.0174(17) 0.0090(14)
C25 0.049(2) 0.0314(16) 0.0401(18) -0.0156(14) 0.0119(15) 0.0000(13)
C26 0.0355(17) 0.0276(14) 0.0271(14) -0.0092(12) 0.0083(12) -0.0004(11)
O2 0.0335(11) 0.0362(11) 0.0200(9) -0.0051(9) -0.0031(8) 0.0062(8)
C2 0.0351(18) 0.051(2) 0.0277(16) 0.0066(15) -0.0059(13) 0.0060(14)
C31 0.0256(14) 0.0280(14) 0.0153(12) -0.0040(11) 0.0021(10) 0.0015(10)
C32 0.0339(16) 0.0315(15) 0.0238(14) -0.0094(12) 0.0024(12) 0.0050(12)
C33 0.0368(18) 0.052(2) 0.0302(16) -0.0214(16) 0.0039(14) 0.0105(14)
C34 0.0243(15) 0.070(2) 0.0283(16) -0.0084(16) 0.0037(12) 0.0134(16)
C35 0.0276(16) 0.053(2) 0.0331(16) 0.0055(15) 0.0036(13) 0.0103(15)
C36 0.0261(15) 0.0331(15) 0.0293(15) -0.0013(12) 0.0031(12) 0.0044(12)

loop_
_atom_type_symbol
_atom_type_description
_atom_type_scat_dispersion_real
_atom_type_scat_dispersion_imag
_atom_type_scat_source
C C 0.0033 0.0016 'International Tables Vol C Tables 4.2.6.8 and 6.1.1.4'
H H 0 0 'International Tables Vol C Tables 4.2.6.8 and 6.1.1.4'
O O 0.0106 0.006 'International Tables Vol C Tables 4.2.6.8 and 6.1.1.4'
P P 0.1023 0.0942 'International Tables Vol C Tables 4.2.6.8 and 6.1.1.4'
Se Se -0.0929 2.2259 'International Tables Vol C Tables 4.2.6.8 and 6.1.1.4'

loop_
_geom_angle_atom_site_label_1
_geom_angle_atom_site_label_2
_geom_angle_atom_site_label_3
_geom_angle_site_symmetry_1
_geom_angle_site_symmetry_3
_geom_angle
_geom_angle_publ_flag
C21 P1 C31 . . 107.09(12) ?
C21 P1 C11 . . 106.69(12) ?
C31 P1 C11 . . 106.10(11) ?
C21 P1 Se1 . . 113.94(9) ?
C31 P1 Se1 . . 112.21(9) ?
C11 P1 Se1 . . 110.36(9) ?
C16 C11 C12 . . 118.1(2) ?
C16 C11 P1 . . 119.21(19) ?
C12 C11 P1 . . 122.6(2) ?
O1 C12 C13 . . 122.5(2) ?
O1 C12 C11 . . 116.8(2) ?
C13 C12 C11 . . 120.7(2) ?
C14 C13 C12 . . 119.3(3) ?
C14 C13 H13 . . 120.3 ?
C12 C13 H13 . . 120.3 ?
C15 C14 C13 . . 121.1(3) ?
C15 C14 H14 . . 119.4 ?
C13 C14 H14 . . 119.4 ?
C14 C15 C16 . . 119.8(3) ?
C14 C15 H15 . . 120.1 ?
C16 C15 H15 . . 120.1 ?
C15 C16 C11 . . 121.0(3) ?
C15 C16 H16 . . 119.5 ?
C11 C16 H16 . . 119.5 ?
C12 O1 C1 . . 118.2(2) ?
O1 C1 H1A . . 109.5 ?
O1 C1 H1B . . 109.5 ?
H1A C1 H1B . . 109.5 ?
O1 C1 H1C . . 109.5 ?
H1A C1 H1C . . 109.5 ?
H1B C1 H1C . . 109.5 ?
C26 C21 C22 . . 118.3(2) ?
C26 C21 P1 . . 121.3(2) ?
C22 C21 P1 . . 120.3(2) ?
O2 C22 C23 . . 124.1(2) ?
O2 C22 C21 . . 115.7(2) ?
C23 C22 C21 . . 120.2(3) ?
C24 C23 C22 . . 119.6(3) ?
C24 C23 H23 . . 120.2 ?
C22 C23 H23 . . 120.2 ?
C25 C24 C23 . . 120.8(3) ?
C25 C24 H24 . . 119.6 ?
C23 C24 H24 . . 119.6 ?
C24 C25 C26 . . 119.4(3) ?
C24 C25 H25 . . 120.3 ?
C26 C25 H25 . . 120.3 ?
C25 C26 C21 . . 121.6(3) ?
C25 C26 H26 . . 119.2 ?
C21 C26 H26 . . 119.2 ?
C22 O2 C2 . . 118.1(2) ?
O2 C2 H2A . . 109.5 ?
O2 C2 H2B . . 109.5 ?
H2A C2 H2B . . 109.5 ?
O2 C2 H2C . . 109.5 ?
H2A C2 H2C . . 109.5 ?
H2B C2 H2C . . 109.5 ?
C32 C31 C36 . . 119.5(3) ?
C32 C31 P1 . . 118.9(2) ?
C36 C31 P1 . . 121.6(2) ?
C31 C32 C33 . . 119.9(3) ?
C31 C32 H32 . . 120.1 ?
C33 C32 H32 . . 120.1 ?
C34 C33 C32 . . 120.4(3) ?
C34 C33 H33 . . 119.8 ?
C32 C33 H33 . . 119.8 ?
C33 C34 C35 . . 120.1(3) ?
C33 C34 H34 . . 120 ?
C35 C34 H34 . . 120 ?
C34 C35 C36 . . 120.2(3) ?
C34 C35 H35 . . 119.9 ?
C36 C35 H35 . . 119.9 ?
C35 C36 C31 . . 120.0(3) ?
C35 C36 H36 . . 120 ?
C31 C36 H36 . . 120 ?

loop_
_geom_bond_atom_site_label_1
_geom_bond_atom_site_label_2
_geom_bond_site_symmetry_2
_geom_bond_distance
_geom_bond_publ_flag
P1 C21 . 1.811(3) ?
P1 C31 . 1.820(3) ?
P1 C11 . 1.825(3) ?
P1 Se1 . 2.1170(7) ?
C11 C16 . 1.395(4) ?
C11 C12 . 1.403(4) ?
C12 O1 . 1.361(3) ?
C12 C13 . 1.393(4) ?
C13 C14 . 1.379(4) ?
C13 H13 . 0.95 ?
C14 C15 . 1.370(4) ?
C14 H14 . 0.95 ?
C15 C16 . 1.387(4) ?
C15 H15 . 0.95 ?
C16 H16 . 0.95 ?
O1 C1 . 1.435(3) ?
C1 H1A . 0.98 ?
C1 H1B . 0.98 ?
C1 H1C . 0.98 ?
C21 C26 . 1.391(4) ?
C21 C22 . 1.408(4) ?
C22 O2 . 1.361(3) ?
C22 C23 . 1.392(4) ?
C23 C24 . 1.388(5) ?
C23 H23 . 0.95 ?
C24 C25 . 1.379(5) ?
C24 H24 . 0.95 ?
C25 C26 . 1.381(4) ?
C25 H25 . 0.95 ?
C26 H26 . 0.95 ?
O2 C2 . 1.435(3) ?
C2 H2A . 0.98 ?
C2 H2B . 0.98 ?
C2 H2C . 0.98 ?
C31 C32 . 1.389(4) ?
C31 C36 . 1.390(4) ?
C32 C33 . 1.390(4) ?
C32 H32 . 0.95 ?
C33 C34 . 1.376(5) ?
C33 H33 . 0.95 ?
C34 C35 . 1.378(5) ?
C34 H34 . 0.95 ?
C35 C36 . 1.390(4) ?
C35 H35 . 0.95 ?
C36 H36 . 0.95 ?

loop_
_geom_hbond_atom_site_label_D
_geom_hbond_atom_site_label_H
_geom_hbond_atom_site_label_A
_geom_hbond_site_symmetry_A
_geom_hbond_distance_DH
_geom_hbond_distance_HA
_geom_hbond_distance_DA
_geom_hbond_angle_DHA
C13 H13 Se1 4_565 0.95 2.9 3.775(3) 154
C15 H15 Se1 3_665 0.95 2.96 3.740(3) 140
C16 H16 Se1 . 0.95 2.75 3.333(3) 120
C32 H32 Se1 . 0.95 2.97 3.462(3) 114

loop_
_geom_torsion_atom_site_label_1
_geom_torsion_atom_site_label_2
_geom_torsion_atom_site_label_3
_geom_torsion_atom_site_label_4
_geom_torsion_site_symmetry_1
_geom_torsion_site_symmetry_2
_geom_torsion_site_symmetry_3
_geom_torsion_site_symmetry_4
_geom_torsion
_geom_torsion_publ_flag
C21 P1 C11 C16 . . . . 121.2(2) ?
C31 P1 C11 C16 . . . . -124.8(2) ?
Se1 P1 C11 C16 . . . . -3.0(2) ?
C21 P1 C11 C12 . . . . -62.0(2) ?
C31 P1 C11 C12 . . . . 51.9(2) ?
Se1 P1 C11 C12 . . . . 173.69(19) ?
C16 C11 C12 O1 . . . . -179.6(2) ?
P1 C11 C12 O1 . . . . 3.6(3) ?
C16 C11 C12 C13 . . . . 0.1(4) ?
P1 C11 C12 C13 . . . . -176.6(2) ?
O1 C12 C13 C14 . . . . 179.6(3) ?
C11 C12 C13 C14 . . . . -0.1(4) ?
C12 C13 C14 C15 . . . . -0.1(5) ?
C13 C14 C15 C16 . . . . 0.3(5) ?
C14 C15 C16 C11 . . . . -0.3(4) ?
C12 C11 C16 C15 . . . . 0.1(4) ?
P1 C11 C16 C15 . . . . 177.0(2) ?
C13 C12 O1 C1 . . . . 13.8(4) ?
C11 C12 O1 C1 . . . . -166.5(2) ?
C31 P1 C21 C26 . . . . -127.6(2) ?
C11 P1 C21 C26 . . . . -14.3(3) ?
Se1 P1 C21 C26 . . . . 107.7(2) ?
C31 P1 C21 C22 . . . . 55.5(2) ?
C11 P1 C21 C22 . . . . 168.8(2) ?
Se1 P1 C21 C22 . . . . -69.2(2) ?
C26 C21 C22 O2 . . . . -177.7(2) ?
P1 C21 C22 O2 . . . . -0.7(3) ?
C26 C21 C22 C23 . . . . 2.7(4) ?
P1 C21 C22 C23 . . . . 179.7(2) ?
O2 C22 C23 C24 . . . . 178.4(3) ?
C21 C22 C23 C24 . . . . -2.1(5) ?
C22 C23 C24 C25 . . . . -0.2(5) ?
C23 C24 C25 C26 . . . . 1.8(5) ?
C24 C25 C26 C21 . . . . -1.1(5) ?
C22 C21 C26 C25 . . . . -1.2(4) ?
P1 C21 C26 C25 . . . . -178.1(2) ?
C23 C22 O2 C2 . . . . 0.3(4) ?
C21 C22 O2 C2 . . . . -179.2(2) ?
C21 P1 C31 C32 . . . . -154.9(2) ?
C11 P1 C31 C32 . . . . 91.4(2) ?
Se1 P1 C31 C32 . . . . -29.2(2) ?
C21 P1 C31 C36 . . . . 25.2(2) ?
C11 P1 C31 C36 . . . . -88.5(2) ?
Se1 P1 C31 C36 . . . . 150.9(2) ?
C36 C31 C32 C33 . . . . 1.9(4) ?
P1 C31 C32 C33 . . . . -178.0(2) ?
C31 C32 C33 C34 . . . . -1.1(4) ?
C32 C33 C34 C35 . . . . 0.2(5) ?
C33 C34 C35 C36 . . . . 0.1(5) ?
C34 C35 C36 C31 . . . . 0.7(4) ?
C32 C31 C36 C35 . . . . -1.6(4) ?
P1 C31 C36 C35 . . . . 178.2(2) ?

loop_
_cod_related_entry_id
_cod_related_entry_database
_cod_related_entry_code
1 ChemSpider 30656426
